data_2007446
loop_
_publ_author_name
'Hibbs, David E.'
'Hursthouse, Michael B.'
'Malik, K. M. Abdul'
'Adams, Harry'
'Stirling, Charles J. M.'
'Davis, Frank'

_publ_section_title
;
 Tetraundecylpentacyclooctacosadodecaenoctol Tetraethanol Solvate, (I),
 and Tetraundecylpentacyclooctacosadodecaenedodecol Hydrate 2.5-Ethanol
 Solvate, (II)
;
_journal_issue 7
_journal_name_full 'Acta Crystallographica Section C'
_journal_page_first 987
_journal_page_last 992
_journal_paper_doi 10.1107/S0108270197019689
_journal_volume 54
_journal_year 1998
_chemical_formula_iupac 'C72 H112 O12, 2.5C2 H6 O1, H2 O'
_chemical_formula_moiety 'C72 H112 O12, 2.5C2 H6 O1, H2 O'
_chemical_formula_sum 'C77 H129 O15.5'
_chemical_formula_weight 1302.80
_chemical_melting_point 353
_chemical_name_common Tetraundecylpentacyclooctacosadodecaenedodecol
_chemical_name_systematic
;
2,8,14,20-Tetraundecylpentacyclo[19.3.1.1^3,7^.1^9,13^.1^15,19^]
octacosa-1(25),3,5,7(28),9,11,13(27),15,17,19(26),21,23-dodecaene-
4,5,6,10,11,12,16,17,18,22,23,24-dodecol
;
_space_group_IT_number 2
_symmetry_cell_setting triclinic
_symmetry_space_group_name_Hall '-P 1'
_symmetry_space_group_name_H-M 'P -1'
_audit_creation_method SHELXL
_cell_angle_alpha 80.06(2)
_cell_angle_beta 84.22(2)
_cell_angle_gamma 82.372(9)
_cell_formula_units_Z 2
_cell_length_a 11.9971(14)
_cell_length_b 12.700(2)
_cell_length_c 25.742(4)
_cell_measurement_reflns_used 250
_cell_measurement_temperature 150(2)
_cell_measurement_theta_max 25.04
_cell_measurement_theta_min 1.84
_cell_volume 3816.9(10)
_computing_cell_refinement 'REFINE in MADNES'
_computing_data_collection 'MADNES (Pflugrath & Messerschmidt, 1989)'
_computing_data_reduction 'ABSMAD (Karaulov, 1991)'
_computing_molecular_graphics 'SNOOPI (Davies, 1983)'
_computing_publication_material SHELXL93
_computing_structure_refinement 'SHELXL93 (Sheldrick, 1993)'
_computing_structure_solution 'SHELXS86 (Sheldrick, 1990)'
_diffrn_ambient_temperature 150(2)
_diffrn_measurement_device 'Delft Instruments FAST area-detector'
_diffrn_measurement_method 'Darr et al. (1993)'
_diffrn_radiation_monochromator graphite
_diffrn_radiation_source 'Rotating anode'
_diffrn_radiation_type MoK\a
_diffrn_radiation_wavelength 0.71069
_diffrn_reflns_av_R_equivalents 0.070
_diffrn_reflns_av_sigmaI/netI 0.3873
_diffrn_reflns_limit_h_max 9
_diffrn_reflns_limit_h_min -13
_diffrn_reflns_limit_k_max 14
_diffrn_reflns_limit_k_min -14
_diffrn_reflns_limit_l_max 28
_diffrn_reflns_limit_l_min -29
_diffrn_reflns_number 15282
_diffrn_reflns_theta_max 25.04
_diffrn_reflns_theta_min 1.84
_exptl_absorpt_coefficient_mu 0.077
_exptl_absorpt_correction_type none
_exptl_crystal_colour colourless
_exptl_crystal_density_diffrn 1.134
_exptl_crystal_density_method 'not measured'
_exptl_crystal_description prism
_exptl_crystal_F_000 1430
_exptl_crystal_size_max 0.36
_exptl_crystal_size_mid 0.15
_exptl_crystal_size_min 0.10
_refine_diff_density_max 0.864
_refine_diff_density_min -0.277
_refine_ls_extinction_method none
_refine_ls_goodness_of_fit_all 0.882
_refine_ls_goodness_of_fit_obs 1.339
_refine_ls_hydrogen_treatment 'H atoms: riding model'
_refine_ls_matrix_type full
_refine_ls_number_parameters 930
_refine_ls_number_reflns 10102
_refine_ls_number_restraints 24
_refine_ls_restrained_S_all 0.896
_refine_ls_restrained_S_obs 1.361
_refine_ls_R_factor_all 0.150
_refine_ls_R_factor_obs .084
_refine_ls_shift/esd_max -0.012
_refine_ls_shift/esd_mean 0.000
_refine_ls_structure_factor_coef Fsqd
_refine_ls_weighting_details 'w = 1/[\s^2^(Fo^2^)+(0.1184P)^2^] where P = (Fo^2^+2Fc^2^)/3'
_refine_ls_weighting_scheme calc
_refine_ls_wR_factor_all 0.241
_refine_ls_wR_factor_obs .223
_reflns_number_observed 4254
_reflns_number_total 10102
_reflns_observed_criterion I>2\s(I)
_cod_data_source_file ka1222.cif
_cod_data_source_block II
_cod_depositor_comments
;
The following automatic conversions were performed:
'_symmetry_cell_setting' value 'Triclinic' changed to 'triclinic'
according to '/home/saulius/struct/CIF-dictionaries/cif_core.dic'
dictionary named 'cif_core.dic' version 2.4.1 from
2010-06-29.

'_geom_bond_publ_flag' value 'Y' changed to 'y' according to
'/home/saulius/struct/CIF-dictionaries/cif_core.dic' dictionary named
'cif_core.dic' version 2.4.1 from 2010-06-29 (48 times).

Automatic conversion script
Id: cif_fix_enum 1527 2010-12-29 10:47:43Z saulius 

The following automatic conversions were performed:

'_refine_ls_weighting_scheme' value 'calc w =
1/[\s^2^(Fo^2^)+(0.1184P)^2^] where P = (Fo^2^+2Fc^2^)/3' was changed
to 'calc'. New tag '_refine_ls_weighting_details' was created. The
value of the new tag was set to 'w = 1/[\s^2^(Fo^2^)+(0.1184P)^2^]
where P = (Fo^2^+2Fc^2^)/3'.

Automatic conversion script
Id: cif_fix_values 3143 2015-03-26 13:38:13Z robertas 
;
_cod_original_cell_volume 3817.0(10)
_cod_database_code 2007446

loop_
_symmetry_equiv_pos_as_xyz
'x, y, z'
'-x, -y, -z'

loop_
_atom_site_aniso_label
_atom_site_aniso_U_11
_atom_site_aniso_U_22
_atom_site_aniso_U_33
_atom_site_aniso_U_12
_atom_site_aniso_U_13
_atom_site_aniso_U_23
C1 .054(4) .031(4) .024(4) -.014(3) -.010(3) .002(3)
C2 .049(4) .027(4) .036(4) .003(3) -.010(3) -.008(3)
C3 .049(4) .029(4) .022(4) -.002(3) -.007(3) .000(3)
C4 .065(5) .022(4) .024(4) .001(3) -.007(3) -.007(3)
C5 .065(5) .028(4) .027(4) .001(3) .010(3) -.012(3)
C6 .040(4) .040(4) .035(4) -.005(3) .010(3) -.003(3)
C7 .039(4) .016(3) .023(3) -.001(3) .002(3) -.003(3)
C8 .033(3) .022(3) .026(4) .003(2) .004(2) .002(3)
C9 .032(3) .022(3) .026(4) -.002(3) -.004(3) -.004(3)
C10 .031(3) .022(3) .022(3) -.001(3) .004(2) -.007(3)
C11 .031(3) .023(3) .020(3) -.005(3) -.001(2) -.002(3)
C12 .036(3) .021(3) .028(4) .002(3) -.010(3) -.004(3)
C13 .026(3) .021(3) .023(3) -.002(2) -.001(2) -.004(3)
C14 .025(3) .026(3) .023(3) -.004(2) -.006(2) -.003(3)
C15 .028(3) .026(4) .024(4) .001(3) -.004(2) -.003(3)
C16 .034(4) .024(4) .032(4) -.010(3) -.006(3) .002(3)
C17 .034(4) .026(4) .034(4) -.010(3) -.013(3) .008(3)
C18 .024(3) .034(4) .036(4) -.005(3) -.012(3) .001(3)
C19 .026(3) .029(4) .033(4) -.005(3) -.006(3) -.004(3)
C20 .031(3) .028(4) .034(4) -.003(3) -.006(3) .005(3)
C21 .036(3) .032(4) .029(4) -.006(3) -.008(3) .000(3)
C22 .051(4) .031(4) .043(4) -.001(3) -.025(3) -.002(3)
C23 .084(5) .037(4) .040(4) -.008(4) -.038(4) -.003(4)
C24 .065(4) .024(4) .041(4) -.003(3) -.016(3) -.017(3)
C25 .045(4) .020(3) .026(4) .004(3) -.002(3) -.003(3)
C26 .025(3) .031(4) .023(3) -.005(3) .001(2) -.006(3)
C27 .030(3) .028(4) .020(3) .003(3) -.006(2) .000(3)
C28 .045(4) .025(4) .029(4) -.008(3) -.011(3) -.003(3)
C29 .046(4) .042(4) .030(4) -.009(3) -.008(3) .004(3)
C30 .056(4) .038(4) .036(4) -.003(3) -.007(3) .001(3)
C31 .096(6) .120(8) .032(5) .059(6) -.002(4) .007(5)
C32 .038(13) .054(11) .043(9) -.007(8) -.020(9) -.003(8)
C32' .026(13) .053(14) .019(8) .003(8) -.012(9) .010(9)
C33 .054(4) .052(5) .039(5) .002(3) -.008(3) .003(4)
C34 .058(10) .046(10) .038(9) -.001(7) -.010(7) -.006(7)
C34' .056(12) .031(10) .028(9) -.012(7) -.008(8) .006(7)
C35 .047(4) .055(5) .039(5) -.005(3) -.005(3) -.003(4)
C36 .066(11) .037(9) .041(9) .003(7) -.004(7) -.008(7)
C36' .044(11) .041(11) .034(10) -.008(7) -.001(7) -.008(8)
C37 .050(4) .052(5) .029(4) -.001(3) -.002(3) -.005(4)
C38 .049(9) .045(9) .053(9) -.012(6) -.010(7) -.009(7)
C38' .028(10) .048(11) .047(11) -.014(7) -.001(7) .002(8)
C39 .076(5) .070(6) .030(4) -.015(4) .003(3) -.004(4)
C40 .041(3) .030(4) .030(4) .001(3) -.008(3) -.003(3)
C41 .058(4) .034(4) .048(5) .002(3) -.016(3) -.005(4)
C42 .122(7) .107(8) .051(6) .061(6) -.001(5) .020(6)
C43 .162(9) .073(7) .043(6) .047(6) -.017(5) -.008(5)
C44 .060(5) .076(6) .039(5) -.006(4) -.005(3) -.003(5)
C45 .064(12) .045(10) .056(10) -.016(7) -.013(8) .015(8)
C45' .066(17) .067(18) .025(12) .008(11) -.006(11) .014(11)
C46 .055(5) .090(7) .045(5) -.012(4) -.006(4) .003(5)
C47 .065(11) .052(9) .043(9) -.012(7) -.015(7) -.001(7)
C47' .041(12) .055(13) .033(11) -.012(9) -.011(8) .000(9)
C48 .062(5) .078(6) .049(5) -.011(4) -.009(4) -.002(5)
C49 .089(13) .073(12) .062(11) -.020(9) -.020(9) .005(9)
C49' .045(14) .083(19) .055(15) .001(11) -.001(10) -.013(13)
C50 .102(6) .100(7) .036(5) -.020(5) -.011(4) .011(5)
C51 .026(3) .035(4) .035(4) -.004(3) -.002(3) -.008(3)
C52 .039(4) .047(4) .036(4) -.003(3) .000(3) -.015(3)
C53 .053(4) .055(5) .033(4) .008(3) .001(3) -.013(4)
C54 .043(4) .063(5) .050(5) -.006(3) .013(3) -.025(4)
C55 .073(5) .057(5) .034(4) .013(4) .006(3) -.018(4)
C56 .059(5) .097(7) .044(5) -.014(4) .013(4) -.027(5)
C57 .066(5) .076(6) .038(5) -.004(4) .011(3) -.015(4)
C58 .076(5) .114(8) .043(5) .002(5) .017(4) -.020(5)
C59 .045(4) .098(7) .049(5) .005(4) .001(3) -.032(5)
C60 .090(6) .145(10) .048(6) .017(6) .015(4) -.024(6)
C61 .071(5) .119(8) .047(5) .000(5) -.001(4) -.041(5)
C62 .043(4) .039(4) .034(4) -.007(3) -.003(3) .002(3)
C63 .042(4) .043(4) .044(5) -.002(3) .002(3) -.001(4)
C64 .064(4) .063(5) .031(4) .005(4) .002(3) .000(4)
C65 .067(5) .052(5) .043(5) .009(4) .003(4) -.006(4)
C66 .063(4) .051(5) .041(5) .014(4) .000(3) -.003(4)
C67 .096(6) .070(6) .032(5) .025(4) -.001(4) -.002(4)
C68 .072(5) .049(5) .043(5) .009(4) .003(4) .001(4)
C69 .092(6) .067(6) .037(5) .016(4) .007(4) -.006(4)
C70 .078(5) .063(6) .038(5) .005(4) .009(4) -.003(4)
C71 .114(7) .097(8) .043(6) .008(5) .009(5) -.018(5)
C72 .134(8) .137(10) .051(7) -.016(7) .007(5) -.022(6)
O4 .073(3) .040(3) .046(3) .000(2) -.012(2) -.020(3)
O5 .111(4) .038(3) .056(4) -.011(3) .031(3) -.029(3)
O6 .088(3) .033(3) .064(4) -.015(3) .040(3) -.019(3)
O10 .044(2) .033(3) .036(3) .001(2) .007(2) -.015(2)
O11 .055(2) .025(2) .024(2) -.003(2) .005(2) .002(2)
O12 .041(2) .028(3) .033(3) .005(2) .000(2) .007(2)
O16 .040(2) .034(3) .059(3) -.008(2) -.022(2) .015(2)
O17 .043(3) .041(3) .057(3) -.012(2) -.031(2) .023(2)
O18 .036(2) .030(3) .060(3) -.004(2) -.022(2) -.004(2)
O22 .072(3) .044(3) .053(3) .001(2) -.045(3) -.010(3)
O23 .094(4) .055(3) .052(3) .009(3) -.047(3) -.023(3)
O24 .080(3) .049(3) .051(3) .000(3) -.031(3) -.021(3)
O1S .064(3) .033(3) .045(3) -.003(2) -.021(2) .003(2)
C1S .216(12) .080(7) .045(6) -.069(8) -.070(7) .019(5)
C2S .218(13) .151(12) .085(8) -.093(10) .082(8) -.080(8)
O2S .058(3) .115(5) .067(4) .014(3) -.004(3) -.021(4)
C3S .092(6) .096(8) .061(6) .008(5) -.009(5) -.013(6)
C4S .093(6) .091(7) .090(7) .004(5) -.010(5) -.039(6)
O3S .048(6) .142(9) .142(9) .042(5) .003(6) -.050(7)
C5S .074(8) .086(9) .068(8) .035(7) .039(7) .007(7)
C6S .050(7) .088(9) .041(7) -.024(6) .026(6) .004(7)
O4W .050(2) .037(3) .052(3) -.012(2) .004(2) .005(2)

loop_
_atom_site_label
_atom_site_fract_x
_atom_site_fract_y
_atom_site_fract_z
_atom_site_U_iso_or_equiv
_atom_site_thermal_displace_type
_atom_site_calc_flag
_atom_site_refinement_flags
_atom_site_occupancy
_atom_site_disorder_group
_atom_site_type_symbol
C1 .4799(5) .4834(5) .6410(2) .036(2) Uani d . 1 . C
C2 .5799(5) .4081(5) .6632(2) .037(2) Uani d . 1 . C
H2 .5763(5) .3387(5) .6520(2) .045 Uiso calc R 1 . H
C3 .6929(5) .4462(5) .6379(2) .0336(15) Uani d . 1 . C
C4 .7551(5) .3997(5) .5979(2) .037(2) Uani d . 1 . C
C5 .8576(6) .4349(5) .5772(2) .041(2) Uani d . 1 . C
C6 .8981(5) .5140(5) .5973(2) .040(2) Uani d . 1 . C
C7 .8399(5) .5639(4) .6370(2) .0265(14) Uani d . 1 . C
C8 .8842(4) .6528(4) .6599(2) .0287(14) Uani d . 1 . C
H8 .9644(4) .6508(4) .6477(2) .034 Uiso calc R 1 . H
C9 .8280(4) .7641(4) .6357(2) .0267(14) Uani d . 1 . C
C10 .8718(4) .8157(4) .5872(2) .0252(13) Uani d . 1 . C
C11 .8219(4) .9158(4) .5649(2) .0246(13) Uani d . 1 . C
C12 .7279(4) .9671(4) .5901(2) .0282(14) Uani d . 1 . C
C13 .6819(4) .9175(4) .6392(2) .0233(13) Uani d . 1 . C
C14 .5798(4) .9744(4) .6673(2) .0246(13) Uani d . 1 . C
H14 .5829(4) 1.0518(4) .6564(2) .030 Uiso calc R 1 . H
C15 .4696(4) .9487(5) .6482(2) .0262(14) Uani d . 1 . C
C16 .4147(4) 1.0213(5) .6100(2) .0301(15) Uani d . 1 . C
C17 .3158(4) 1.0003(5) .5917(2) .0317(15) Uani d . 1 . C
C18 .2714(4) .9071(5) .6133(2) .0315(15) Uani d . 1 . C
C19 .3227(4) .8308(5) .6524(2) .0289(14) Uani d . 1 . C
C20 .2740(4) .7258(5) .6746(2) .0323(15) Uani d . 1 . C
H20 .1948(4) .7366(5) .6665(2) .039 Uiso calc R 1 . H
C21 .3315(4) .6344(5) .6471(2) .0326(15) Uani d . 1 . C
C22 .2939(5) .6170(5) .6002(3) .041(2) Uani d . 1 . C
C23 .3476(6) .5355(5) .5735(3) .051(2) Uani d . 1 . C
C24 .4400(5) .4692(5) .5934(3) .041(2) Uani d . 1 . C
C25 .7365(5) .5301(4) .6558(2) .0310(15) Uani d . 1 . C
H25 .6935(5) .5643(4) .6815(2) .037 Uiso calc R 1 . H
C26 .7339(4) .8177(4) .6601(2) .0262(14) Uani d . 1 . C
H26 .7041(4) .7842(4) .6925(2) .031 Uiso calc R 1 . H
C27 .4216(4) .8558(5) .6680(2) .0270(14) Uani d . 1 . C
H27 .4582(4) .8066(5) .6937(2) .032 Uiso calc R 1 . H
C28 .4245(4) .5672(4) .6659(2) .0324(15) Uani d . 1 . C
H28 .4515(4) .5785(4) .6968(2) .039 Uiso calc R 1 . H
C29 .5741(5) .3861(5) .7237(2) .040(2) Uani d . 1 . C
H29A .4994(5) .3680(5) .7372(2) .048 Uiso calc R 1 . H
H29B .5854(5) .4511(5) .7364(2) .048 Uiso calc R 1 . H
C30 .6629(5) .2935(5) .7456(2) .044(2) Uani d . 1 . C
H30A .6516(5) .2296(5) .7319(2) .053 Uiso calc R 1 . H
H30B .7370(5) .3125(5) .7315(2) .053 Uiso calc R 1 . H
C31 .6632(7) .2665(8) .8020(3) .092(3) Uani d . 1 . C
H31A .6173(7) .2076(8) .8110(3) .110 Uiso calc R 1 1 H
H31B .7399(7) .2343(8) .8076(3) .110 Uiso calc R 1 1 H
C32 .6361(14) .3229(15) .8413(7) .044(5) Uani d P .55 1 C
H32A .5693(14) .3715(15) .8315(7) .053 Uiso calc PR .55 1 H
H32B .6961(14) .3678(15) .8399(7) .053 Uiso calc PR .55 1 H
C32' .5841(15) .2923(17) .8430(7) .034(5) Uani d P .45 2 C
H32C .5220(15) .2507(17) .8428(7) .041 Uiso calc PR .45 2 H
H32D .5549(15) .3674(17) .8332(7) .041 Uiso calc PR .45 2 H
C33 .6131(5) .2784(6) .8988(3) .050(2) Uani d . 1 . C
H33A .5509(5) .2357(6) .9012(3) .060 Uiso calc R 1 1 H
H33B .6787(5) .2287(6) .9092(3) .060 Uiso calc R 1 1 H
C34 .5867(12) .3477(12) .9392(5) .048(4) Uani d P .55 1 C
H34A .5248(12) .4013(12) .9277(5) .057 Uiso calc PR .55 1 H
H34B .6516(12) .3858(12) .9393(5) .057 Uiso calc PR .55 1 H
C34' .5246(14) .3021(13) .9427(6) .039(4) Uani d P .45 2 C
H34C .4862(14) .3734(13) .9315(6) .046 Uiso calc PR .45 2 H
H34D .4694(14) .2519(13) .9447(6) .046 Uiso calc PR .45 2 H
C35 .5553(5) .2988(5) .9959(3) .047(2) Uani d . 1 . C
H35A .4908(5) .2602(5) .9959(3) .057 Uiso calc R 1 1 H
H35B .6174(5) .2459(5) 1.0076(3) .057 Uiso calc R 1 1 H
C36 .5283(13) .3690(11) 1.0350(5) .049(4) Uani d P .55 1 C
H36A .4658(13) .4216(11) 1.0234(5) .059 Uiso calc PR .55 1 H
H36B .5926(13) .4081(11) 1.0349(5) .059 Uiso calc PR .55 1 H
C36' .4657(13) .3210(14) 1.0391(6) .039(4) Uani d P .45 2 C
H36C .4249(13) .3910(14) 1.0276(6) .047 Uiso calc PR .45 2 H
H36D .4128(13) .2684(14) 1.0417(6) .047 Uiso calc PR .45 2 H
C37 .4980(5) .3202(5) 1.0913(2) .045(2) Uani d . 1 . C
H37A .4327(5) .2825(5) 1.0916(2) .053 Uiso calc R 1 1 H
H37B .5599(5) .2666(5) 1.1027(2) .053 Uiso calc R 1 1 H
C38 .4730(12) .3918(11) 1.1311(5) .048(3) Uani d P .55 1 C
H38A .4131(12) .4469(11) 1.1189(5) .057 Uiso calc PR .55 1 H
H38B .5393(12) .4277(11) 1.1315(5) .057 Uiso calc PR .55 1 H
C38' .4100(12) .3443(14) 1.1346(6) .041(4) Uani d P .45 2 C
H38C .3701(12) .4145(14) 1.1226(6) .050 Uiso calc PR .45 2 H
H38D .3562(12) .2926(14) 1.1373(6) .050 Uiso calc PR .45 2 H
C39 .4387(6) .3452(6) 1.1876(3) .059(2) Uani d . 1 . C
C40 .8787(4) .6337(5) .7197(2) .0339(15) Uani d . 1 . C
H40A .8016(4) .6254(5) .7336(2) .041 Uiso calc R 1 . H
H40B .9001(4) .6962(5) .7315(2) .041 Uiso calc R 1 . H
C41 .9559(5) .5338(5) .7420(3) .047(2) Uani d . 1 . C
H41A .9401(5) .4737(5) .7264(3) .057 Uiso calc R 1 . H
H41B 1.0334(5) .5461(5) .7307(3) .057 Uiso calc R 1 . H
C42 .9469(7) .5030(8) .7990(3) .105(4) Uani d . 1 . C
H42A .9078(7) .4394(8) .8047(3) .126 Uiso calc R 1 . H
H42B 1.0239(7) .4770(8) .8072(3) .126 Uiso calc R 1 . H
C43 .9049(8) .5539(7) .8399(3) .098(3) Uani d . 1 . C
H43A .8280(8) .5812(7) .8320(3) .117 Uiso calc R 1 . H
H43B .9450(8) .6168(7) .8353(3) .117 Uiso calc R 1 . H
C44 .8973(6) .5174(6) .8955(3) .059(2) Uani d . 1 . C
H44A .8402(6) .4684(6) .9022(3) .071 Uiso calc R 1 1 H
H44B .9684(6) .4739(6) .9030(3) .071 Uiso calc R 1 1 H
C45 .8744(13) .5840(12) .9348(6) .057(4) Uani d P .60 1 C
H45A .8141(13) .6393(12) .9233(6) .068 Uiso calc PR .60 1 H
H45B .9408(13) .6200(12) .9347(6) .068 Uiso calc PR .60 1 H
C45' .8131(18) .544(2) .9405(7) .057(6) Uani d P .40 2 C
H45C .7783(18) .617(2) .9296(7) .068 Uiso calc PR .40 2 H
H45D .7544(18) .498(2) .9425(7) .068 Uiso calc PR .40 2 H
C46 .8421(6) .5386(7) .9918(3) .064(2) Uani d . 1 . C
H46A .7766(6) .5012(7) .9918(3) .077 Uiso calc R 1 1 H
H46B .9031(6) .4843(7) 1.0035(3) .077 Uiso calc R 1 1 H
C47 .8173(12) .6056(11) 1.0307(5) .053(4) Uani d P .60 1 C
H47A .7561(12) .6595(11) 1.0189(5) .064 Uiso calc PR .60 1 H
H47B .8826(12) .6434(11) 1.0303(5) .064 Uiso calc PR .60 1 H
C47' .7513(15) .5633(16) 1.0361(6) .043(5) Uani d P .40 2 C
H47C .7113(15) .6337(16) 1.0246(6) .052 Uiso calc PR .40 2 H
H47D .6974(15) .5115(16) 1.0393(6) .052 Uiso calc PR .40 2 H
C48 .7859(6) .5625(7) 1.0873(3) .063(2) Uani d . 1 . C
H48A .7198(6) .5256(7) 1.0881(3) .076 Uiso calc R 1 1 H
H48B .8467(6) .5084(7) 1.0994(3) .076 Uiso calc R 1 1 H
C49 .7626(15) .6327(13) 1.1251(6) .074(5) Uani d P .60 1 C
H49A .7019(15) .6867(13) 1.1126(6) .089 Uiso calc PR .60 1 H
H49B .8286(15) .6699(13) 1.1237(6) .089 Uiso calc PR .60 1 H
C49' .6983(16) .588(2) 1.1343(8) .062(6) Uani d P .40 2 C
H49C .6553(16) .656(2) 1.1222(8) .074 Uiso calc PR .40 2 H
H49D .6461(16) .534(2) 1.1391(8) .074 Uiso calc PR .40 2 H
C50 .7299(7) .5930(7) 1.1844(3) .081(3) Uani d . 1 . C
C51 .5802(4) .9522(5) .7267(2) .0316(15) Uani d . 1 . C
H51A .6509(4) .9695(5) .7364(2) .038 Uiso calc R 1 . H
H51B .5771(4) .8758(5) .7387(2) .038 Uiso calc R 1 . H
C52 .4828(5) 1.0150(5) .7560(2) .040(2) Uani d . 1 . C
H52A .4851(5) 1.0914(5) .7440(2) .048 Uiso calc R 1 . H
H52B .4118(5) .9969(5) .7470(2) .048 Uiso calc R 1 . H
C53 .4866(5) .9922(6) .8146(2) .048(2) Uani d . 1 . C
H53A .5564(5) 1.0140(6) .8229(2) .057 Uiso calc R 1 . H
H53B .4910(5) .9148(6) .8254(2) .057 Uiso calc R 1 . H
C54 .3917(5) 1.0431(6) .8487(3) .051(2) Uani d . 1 . C
H54A .3859(5) 1.1206(6) .8380(3) .062 Uiso calc R 1 . H
H54B .3217(5) 1.0197(6) .8418(3) .062 Uiso calc R 1 . H
C55 .4029(5) 1.0185(6) .9070(3) .056(2) Uani d . 1 . C
H55A .4094(5) .9409(6) .9172(3) .067 Uiso calc R 1 . H
H55B .4737(5) 1.0413(6) .9134(3) .067 Uiso calc R 1 . H
C56 .3146(6) 1.0649(7) .9427(3) .066(2) Uani d . 1 . C
H56A .2444(6) 1.0396(7) .9375(3) .079 Uiso calc R 1 . H
H56B .3058(6) 1.1423(7) .9316(3) .079 Uiso calc R 1 . H
C57 .3284(6) 1.0439(6) 1.0002(3) .061(2) Uani d . 1 . C
H57A .3366(6) .9665(6) 1.0114(3) .073 Uiso calc R 1 . H
H57B .3988(6) 1.0688(6) 1.0055(3) .073 Uiso calc R 1 . H
C58 .2403(6) 1.0909(7) 1.0357(3) .080(3) Uani d . 1 . C
H58A .1702(6) 1.0654(7) 1.0305(3) .096 Uiso calc R 1 . H
H58B .2315(6) 1.1682(7) 1.0240(3) .096 Uiso calc R 1 . H
C59 .2528(5) 1.0719(7) 1.0932(3) .063(2) Uani d . 1 . C
H59A .2654(5) .9947(7) 1.1046(3) .076 Uiso calc R 1 . H
H59B .3207(5) 1.1011(7) 1.0986(3) .076 Uiso calc R 1 . H
C60 .1606(7) 1.1156(8) 1.1285(3) .098(3) Uani d . 1 . C
H60A .0932(7) 1.0854(8) 1.1233(3) .117 Uiso calc R 1 . H
H60B .1471(7) 1.1925(8) 1.1163(3) .117 Uiso calc R 1 . H
C61 .1713(6) 1.0998(7) 1.1868(3) .077(3) Uani d . 1 . C
H61A .184(4) 1.0242(7) 1.2002(4) .116 Uiso calc R 1 . H
H61B .1032(18) 1.131(4) 1.2040(4) .116 Uiso calc R 1 . H
H61C .234(3) 1.134(3) 1.1935(3) .116 Uiso calc R 1 . H
C62 .2746(5) .6966(5) .7351(2) .040(2) Uani d . 1 . C
H62A .2471(5) .6270(5) .7458(2) .047 Uiso calc R 1 . H
H62B .3522(5) .6885(5) .7441(2) .047 Uiso calc R 1 . H
C63 .2061(5) .7748(5) .7677(2) .045(2) Uani d . 1 . C
H63A .2293(5) .8459(5) .7560(2) .054 Uiso calc R 1 . H
H63B .1270(5) .7786(5) .7617(2) .054 Uiso calc R 1 . H
C64 .2190(5) .7439(6) .8247(3) .055(2) Uani d . 1 . C
H64A .2039(5) .6696(6) .8346(3) .066 Uiso calc R 1 . H
H64B .2978(5) .7454(6) .8299(3) .066 Uiso calc R 1 . H
C65 .1519(6) .8050(6) .8622(3) .056(2) Uani d . 1 . C
H65A .0731(6) .8048(6) .8568(3) .068 Uiso calc R 1 . H
H65B .1682(6) .8790(6) .8531(3) .068 Uiso calc R 1 . H
C66 .1652(5) .7706(6) .9195(3) .054(2) Uani d . 1 . C
H66A .1545(5) .6950(6) .9276(3) .065 Uiso calc R 1 . H
H66B .2431(5) .7753(6) .9248(3) .065 Uiso calc R 1 . H
C67 .0948(6) .8246(6) .9593(3) .070(2) Uani d . 1 . C
H67A .1063(6) .9000(6) .9511(3) .084 Uiso calc R 1 . H
H67B .0170(6) .8208(6) .9533(3) .084 Uiso calc R 1 . H
C68 .1053(6) .7914(6) 1.0160(3) .058(2) Uani d . 1 . C
H68A .0984(6) .7150(6) 1.0237(3) .069 Uiso calc R 1 . H
H68B .1820(6) .7993(6) 1.0222(3) .069 Uiso calc R 1 . H
C69 .0319(6) .8408(6) 1.0559(3) .069(2) Uani d . 1 . C
H69A .0379(6) .9174(6) 1.0476(3) .083 Uiso calc R 1 . H
H69B -.0446(6) .8319(6) 1.0498(3) .083 Uiso calc R 1 . H
C70 .0411(6) .8109(6) 1.1118(3) .062(2) Uani d . 1 . C
H70A .1177(6) .8188(6) 1.1181(3) .075 Uiso calc R 1 . H
H70B .0333(6) .7347(6) 1.1205(3) .075 Uiso calc R 1 . H
C71 -.0329(7) .8638(8) 1.1500(3) .087(3) Uani d . 1 . C
H71A -.1094(7) .8553(8) 1.1438(3) .104 Uiso calc R 1 . H
H71B -.0256(7) .9400(8) 1.1410(3) .104 Uiso calc R 1 . H
C72 -.0236(8) .8348(9) 1.2069(3) .108(3) Uani d . 1 . C
H72A -.087(3) .870(4) 1.2254(3) .161 Uiso calc R 1 . H
H72B .045(3) .857(5) 1.2157(5) .161 Uiso calc R 1 . H
H72C -.022(6) .7583(10) 1.2169(5) .161 Uiso calc R 1 . H
O4 .7211(4) .3190(3) .5760(2) .0514(12) Uani d . 1 . O
H4 .660(3) .340(2) .564(3) .077 Uiso calc R 1 . H
O5 .9156(4) .3913(4) .5356(2) .0683(15) Uani d . 1 . O
H5 .909(6) .3269(14) .5395(16) .102 Uiso calc R 1 . H
O6 1.0043(4) .5414(4) .5750(2) .0629(14) Uani d . 1 . O
H6 1.008(3) .6053(16) .575(3) .094 Uiso calc R 1 . H
O10 .9656(3) .7673(3) .5609(2) .0378(11) Uani d . 1 . O
H10 .9468(10) .721(4) .546(2) .057 Uiso calc R 1 . H
O11 .8705(3) .9609(3) .51623(15) .0359(10) Uani d . 1 . O
H11 .857(4) 1.0267(3) .5126(10) .054 Uiso calc R 1 . H
O12 .6878(3) 1.0648(3) .5639(2) .0368(11) Uani d . 1 . O
H12 .6200(11) 1.077(2) .572(2) .055 Uiso calc R 1 . H
O16 .4607(3) 1.1148(3) .5883(2) .0452(12) Uani d . 1 . O
H16 .415(2) 1.155(2) .570(2) .068 Uiso calc R 1 . H
O17 .2661(3) 1.0774(3) .5542(2) .0483(13) Uani d . 1 . O
H17 .213(4) 1.054(2) .544(2) .072 Uiso calc R 1 . H
O18 .1713(3) .8871(3) .5941(2) .0414(11) Uani d . 1 . O
H18 .1200(13) .934(3) .601(2) .062 Uiso calc R 1 . H
O22 .2041(4) .6804(4) .5765(2) .0542(13) Uani d . 1 . O
H22 .201(4) .666(4) .5468(11) .081 Uiso calc R 1 . H
O23 .3075(4) .5203(4) .5277(2) .0642(15) Uani d . 1 . O
H23 .355(3) .534(7) .5028(6) .096 Uiso calc R 1 . H
O24 .4945(4) .3883(4) .5671(2) .0577(14) Uani d . 1 . O
H24 .4491(14) .366(4) .551(3) .087 Uiso calc R 1 . H
O1S .3557(4) 1.2876(3) .5274(2) .0474(12) Uani d D 1 . O
H1S .365(6) 1.2243(3) .5413(4) .071 Uiso calc R 1 . H
C1S .3504(9) 1.2939(7) .4725(3) .108(4) Uani d D 1 . C
H1S1 .3408(9) 1.3688(7) .4557(3) .130 Uiso calc R 1 . H
H1S2 .2863(9) 1.2604(7) .4658(3) .130 Uiso calc R 1 . H
C2S .4542(9) 1.2392(9) .4504(4) .144(6) Uani d D 1 . C
H2S1 .452(3) 1.246(6) .4128(6) .217 Uiso calc R 1 . H
H2S2 .461(4) 1.1644(18) .466(3) .217 Uiso calc R 1 . H
H2S3 .5175(10) 1.271(5) .458(3) .217 Uiso calc R 1 . H
O2S .0239(4) 1.0588(5) .6145(2) .081(2) Uani d D 1 . O
H2S .045(7) 1.118(4) .6143(16) .122 Uiso calc R 1 . H
C3S -.0396(6) 1.0265(7) .6640(3) .085(3) Uani d D 1 . C
H3S1 .0111(6) 1.0099(7) .6922(3) .102 Uiso calc R 1 . H
H3S2 -.0726(6) .9616(7) .6622(3) .102 Uiso calc R 1 . H
C4S -.1305(6) 1.1115(7) .6767(4) .090(3) Uani d D 1 . C
H4S1 -.0984(9) 1.1764(15) .678(2) .135 Uiso calc R 1 . H
H4S2 -.169(3) 1.088(2) .7106(11) .135 Uiso calc R 1 . H
H4S3 -.184(3) 1.125(3) .6501(13) .135 Uiso calc R 1 . H
O3S 1.1420(8) .2956(11) .5890(5) .113(4) Uani d PDU .50 . O
H3S 1.105(16) .246(12) .5901(7) .169 Uiso calc PR .50 . H
C5S 1.1511(11) .3135(13) .6402(5) .086(5) Uani d PDU .50 . C
H5S1 1.0817(11) .2966(13) .6608(5) .103 Uiso calc PR .50 . H
H5S2 1.1536(11) .3902(13) .6383(5) .103 Uiso calc PR .50 . H
C6S 1.2441(9) .2581(12) .6706(5) .062(4) Uani d PDU .50 . C
H6S1 1.237(4) .1824(15) .678(3) .093 Uiso calc PR .50 . H
H6S2 1.242(5) .286(5) .7031(18) .093 Uiso calc PR .50 . H
H6S3 1.3144(10) .269(6) .6503(16) .093 Uiso calc PR .50 . H
O4W .9055(3) 1.1604(3) .5299(2) .0477(12) Uani d . 1 . O
H4W1 .8430 1.1997 .5483 .071 Uiso d . 1 . H
H4W2 .9304 1.2249 .5112 .071 Uiso d . 1 . H

loop_
_atom_type_symbol
_atom_type_description
_atom_type_scat_dispersion_real
_atom_type_scat_dispersion_imag
_atom_type_scat_source
C C 0.0033 0.0016 'International Tables Vol C Tables 4.2.6.8 and 6.1.1.4'
H H 0.0000 0.0000 'International Tables Vol C Tables 4.2.6.8 and 6.1.1.4'
O O 0.0106 0.0060 'International Tables Vol C Tables 4.2.6.8 and 6.1.1.4'

loop_
_geom_angle_atom_site_label_1
_geom_angle_atom_site_label_2
_geom_angle_atom_site_label_3
_geom_angle
_geom_angle_publ_flag
C28 C1 C24 117.5(5) y
C28 C1 C2 122.9(5) y
C24 C1 C2 119.7(6) y
C1 C2 C29 113.7(5) y
C1 C2 C3 111.2(5) y
C29 C2 C3 112.9(5) y
C1 C2 H2 106.1(3) ?
C29 C2 H2 106.1(3) ?
C3 C2 H2 106.1(3) ?
C4 C3 C25 117.7(6) y
C4 C3 C2 122.0(6) y
C25 C3 C2 120.3(5) y
O4 C4 C3 123.6(6) y
O4 C4 C5 116.5(6) y
C3 C4 C5 119.9(6) y
C6 C5 O5 120.9(6) y
C6 C5 C4 120.1(6) y
O5 C5 C4 119.0(6) y
C5 C6 C7 122.8(6) y
C5 C6 O6 115.7(6) y
C7 C6 O6 121.5(6) y
C6 C7 C25 116.2(6) y
C6 C7 C8 123.4(5) y
C25 C7 C8 120.5(5) y
C40 C8 C7 113.5(5) y
C40 C8 C9 114.0(5) y
C7 C8 C9 110.3(4) y
C40 C8 H8 106.1(3) ?
C7 C8 H8 106.1(3) ?
C9 C8 H8 106.1(3) ?
C26 C9 C10 117.1(5) y
C26 C9 C8 123.1(5) y
C10 C9 C8 119.8(5) y
O10 C10 C11 119.3(5) y
O10 C10 C9 120.2(5) y
C11 C10 C9 120.4(5) y
C12 C11 C10 121.2(5) y
C12 C11 O11 122.3(5) y
C10 C11 O11 116.6(5) y
O12 C12 C11 115.0(5) y
O12 C12 C13 125.1(5) y
C11 C12 C13 119.8(5) y
C26 C13 C12 117.2(5) y
C26 C13 C14 122.9(5) y
C12 C13 C14 119.9(5) y
C51 C14 C13 113.3(4) y
C51 C14 C15 112.3(4) y
C13 C14 C15 110.3(4) y
C51 C14 H14 106.8(3) ?
C13 C14 H14 106.8(3) ?
C15 C14 H14 106.8(3) ?
C27 C15 C16 117.3(5) y
C27 C15 C14 122.9(5) y
C16 C15 C14 119.8(5) y
C15 C16 O16 119.3(5) y
C15 C16 C17 121.2(6) y
O16 C16 C17 119.5(5) y
C18 C17 O17 123.8(5) y
C18 C17 C16 118.8(5) y
O17 C17 C16 117.3(5) y
C17 C18 C19 122.6(5) y
C17 C18 O18 118.0(5) y
C19 C18 O18 119.4(5) y
C27 C19 C18 115.5(5) y
C27 C19 C20 122.7(5) y
C18 C19 C20 121.7(5) y
C21 C20 C19 111.3(5) y
C21 C20 C62 111.7(5) y
C19 C20 C62 113.2(5) y
C21 C20 H20 106.7(3) ?
C19 C20 H20 106.7(3) ?
C62 C20 H20 106.7(3) ?
C28 C21 C22 117.1(6) y
C28 C21 C20 122.5(5) y
C22 C21 C20 120.4(5) y
O22 C22 C21 122.7(6) y
O22 C22 C23 115.9(5) y
C21 C22 C23 121.3(5) y
O23 C23 C24 120.1(6) y
O23 C23 C22 119.6(5) y
C24 C23 C22 120.2(6) y
O24 C24 C23 120.8(5) y
O24 C24 C1 119.0(5) y
C23 C24 C1 120.2(6) y
C7 C25 C3 123.3(5) y
C7 C25 H25 118.4(3) ?
C3 C25 H25 118.4(3) ?
C13 C26 C9 124.3(5) y
C13 C26 H26 117.9(3) ?
C9 C26 H26 117.9(3) ?
C15 C27 C19 124.5(5) y
C15 C27 H27 117.8(3) ?
C19 C27 H27 117.8(3) ?
C21 C28 C1 123.7(5) y
C21 C28 H28 118.2(4) ?
C1 C28 H28 118.2(3) ?
C2 C29 C30 113.0(5) ?
C2 C29 H29A 109.0(3) ?
C30 C29 H29A 109.0(3) ?
C2 C29 H29B 109.0(3) ?
C30 C29 H29B 109.0(4) ?
H29A C29 H29B 107.8 ?
C31 C30 C29 116.9(6) ?
C31 C30 H30A 108.1(5) ?
C29 C30 H30A 108.1(4) ?
C31 C30 H30B 108.1(5) ?
C29 C30 H30B 108.1(3) ?
H30A C30 H30B 107.3 ?
C32 C31 C30 133.5(11) ?
C32' C31 C30 131.9(9) ?
C32 C31 H31A 103.8(9) ?
C30 C31 H31A 103.8(5) ?
C32 C31 H31B 103.8(8) ?
C30 C31 H31B 103.8(4) ?
H31A C31 H31B 105.4 ?
C31 C32 C33 126.5(14) ?
C31 C32 H32A 105.7(8) ?
C33 C32 H32A 105.7(7) ?
C31 C32 H32B 105.7(8) ?
C33 C32 H32B 105.7(6) ?
H32A C32 H32B 106.1 ?
C31 C32' C33 122.4(13) ?
C31 C32' H32C 106.7(9) ?
C33 C32' H32C 106.7(8) ?
C31 C32' H32D 106.7(9) ?
C33 C32' H32D 106.7(9) ?
H32C C32' H32D 106.6 ?
C34 C33 C32 122.1(10) ?
C32' C33 C34' 121.2(10) ?
C34 C33 H33A 106.8(7) ?
C32 C33 H33A 106.8(6) ?
C34 C33 H33B 106.8(6) ?
C32 C33 H33B 106.8(8) ?
H33A C33 H33B 106.6 ?
C33 C34 C35 119.7(11) ?
C33 C34 H34A 107.4(6) ?
C35 C34 H34A 107.4(6) ?
C33 C34 H34B 107.4(7) ?
C35 C34 H34B 107.4(6) ?
H34A C34 H34B 106.9 ?
C35 C34' C33 120.9(11) ?
C35 C34' H34C 107.1(7) ?
C33 C34' H34C 107.1(6) ?
C35 C34' H34D 107.1(7) ?
C33 C34' H34D 107.1(7) ?
H34C C34' H34D 106.8 ?
C34' C35 C36' 120.0(10) ?
C36 C35 C34 118.7(9) ?
C36 C35 H35A 107.6(7) ?
C34 C35 H35A 107.6(6) ?
C36 C35 H35B 107.6(6) ?
C34 C35 H35B 107.6(6) ?
H35A C35 H35B 107.1 ?
C35 C36 C37 118.6(11) ?
C35 C36 H36A 107.7(6) ?
C37 C36 H36A 107.7(6) ?
C35 C36 H36B 107.7(7) ?
C37 C36 H36B 107.7(7) ?
H36A C36 H36B 107.1 ?
C37 C36' C35 119.2(11) ?
C37 C36' H36C 107.5(7) ?
C35 C36' H36C 107.5(7) ?
C37 C36' H36D 107.5(8) ?
C35 C36' H36D 107.5(7) ?
H36C C36' H36D 107.0 ?
C36' C37 C38' 120.0(9) ?
C38 C37 C36 118.3(9) ?
C38 C37 H37A 107.7(7) ?
C36 C37 H37A 107.7(7) ?
C38 C37 H37B 107.7(6) ?
C36 C37 H37B 107.7(6) ?
H37A C37 H37B 107.1 ?
C37 C38 C39 119.3(10) ?
C37 C38 H38A 107.5(6) ?
C39 C38 H38A 107.5(6) ?
C37 C38 H38B 107.5(6) ?
C39 C38 H38B 107.5(6) ?
H38A C38 H38B 107.0 ?
C39 C38' C37 121.9(11) ?
C39 C38' H38C 106.9(7) ?
C37 C38' H38C 106.9(6) ?
C39 C38' H38D 106.9(8) ?
C37 C38' H38D 106.9(7) ?
H38C C38' H38D 106.7 ?
C8 C40 C41 112.6(5) ?
C8 C40 H40A 109.1(3) ?
C41 C40 H40A 109.1(4) ?
C8 C40 H40B 109.1(3) ?
C41 C40 H40B 109.1(3) ?
H40A C40 H40B 107.8 ?
C42 C41 C40 116.1(6) ?
C42 C41 H41A 108.2(5) ?
C40 C41 H41A 108.2(3) ?
C42 C41 H41B 108.2(5) ?
C40 C41 H41B 108.2(4) ?
H41A C41 H41B 107.4 ?
C43 C42 C41 134.5(8) ?
C43 C42 H42A 103.6(7) ?
C41 C42 H42A 103.6(5) ?
C43 C42 H42B 103.6(6) ?
C41 C42 H42B 103.6(4) ?
H42A C42 H42B 105.3 ?
C42 C43 C44 131.3(8) ?
C42 C43 H43A 104.4(6) ?
C44 C43 H43A 104.4(5) ?
C42 C43 H43B 104.4(7) ?
C44 C43 H43B 104.4(6) ?
H43A C43 H43B 105.6 ?
C45 C44 C43 125.6(9) ?
C43 C44 C45' 133.6(10) ?
C45 C44 H44A 105.9(7) ?
C43 C44 H44A 105.9(6) ?
C45 C44 H44B 105.9(7) ?
C43 C44 H44B 105.9(5) ?
H44A C44 H44B 106.3 ?
C44 C45 C46 121.5(11) ?
C44 C45 H45A 107.0(7) ?
C46 C45 H45A 107.0(7) ?
C44 C45 H45B 107.0(7) ?
C46 C45 H45B 107.0(7) ?
H45A C45 H45B 106.7 ?
C46 C45' C44 123.2(15) ?
C46 C45' H45C 106.5(10) ?
C44 C45' H45C 106.5(9) ?
C46 C45' H45D 106.5(11) ?
C44 C45' H45D 106.5(10) ?
H45C C45' H45D 106.5 ?
C47 C46 C45 121.3(10) ?
C45' C46 C47' 120.5(12) ?
C47 C46 H46A 107.0(7) ?
C45 C46 H46A 107.0(7) ?
C47 C46 H46B 107.0(6) ?
C45 C46 H46B 107.0(7) ?
H46A C46 H46B 106.7 ?
C46 C47 C48 122.3(11) ?
C46 C47 H47A 106.8(6) ?
C48 C47 H47A 106.8(6) ?
C46 C47 H47B 106.8(7) ?
C48 C47 H47B 106.8(6) ?
H47A C47 H47B 106.6 ?
C48 C47' C46 118.4(13) ?
C48 C47' H47C 107.7(9) ?
C46 C47' H47C 107.7(8) ?
C48 C47' H47D 107.7(9) ?
C46 C47' H47D 107.7(8) ?
H47C C47' H47D 107.1 ?
C49 C48 C47 120.3(10) ?
C47' C48 C49' 121.3(12) ?
C49 C48 H48A 107.2(8) ?
C47 C48 H48A 107.2(7) ?
C49 C48 H48B 107.2(7) ?
C47 C48 H48B 107.2(6) ?
H48A C48 H48B 106.9 ?
C48 C49 C50 122.8(12) ?
C48 C49 H49A 106.6(7) ?
C50 C49 H49A 106.6(7) ?
C48 C49 H49B 106.6(8) ?
C50 C49 H49B 106.6(7) ?
H49A C49 H49B 106.6 ?
C50 C49' C48 122.8(14) ?
C50 C49' H49C 106.6(10) ?
C48 C49' H49C 106.6(9) ?
C50 C49' H49D 106.6(11) ?
C48 C49' H49D 106.6(10) ?
H49C C49' H49D 106.6 ?
C14 C51 C52 114.5(4) ?
C14 C51 H51A 108.6(3) ?
C52 C51 H51A 108.6(3) ?
C14 C51 H51B 108.6(3) ?
C52 C51 H51B 108.6(3) ?
H51A C51 H51B 107.6 ?
C53 C52 C51 113.1(5) ?
C53 C52 H52A 109.0(4) ?
C51 C52 H52A 109.0(3) ?
C53 C52 H52B 109.0(3) ?
C51 C52 H52B 109.0(3) ?
H52A C52 H52B 107.8 ?
C52 C53 C54 118.9(5) ?
C52 C53 H53A 107.6(3) ?
C54 C53 H53A 107.6(4) ?
C52 C53 H53B 107.6(4) ?
C54 C53 H53B 107.6(4) ?
H53A C53 H53B 107.0 ?
C55 C54 C53 115.7(5) ?
C55 C54 H54A 108.4(4) ?
C53 C54 H54A 108.4(4) ?
C55 C54 H54B 108.4(4) ?
C53 C54 H54B 108.4(4) ?
H54A C54 H54B 107.4 ?
C56 C55 C54 119.1(6) ?
C56 C55 H55A 107.5(4) ?
C54 C55 H55A 107.5(4) ?
C56 C55 H55B 107.5(4) ?
C54 C55 H55B 107.5(4) ?
H55A C55 H55B 107.0 ?
C55 C56 C57 118.8(6) ?
C55 C56 H56A 107.6(4) ?
C57 C56 H56A 107.6(4) ?
C55 C56 H56B 107.6(4) ?
C57 C56 H56B 107.6(5) ?
H56A C56 H56B 107.0 ?
C58 C57 C56 118.6(6) ?
C58 C57 H57A 107.7(5) ?
C56 C57 H57A 107.7(5) ?
C58 C57 H57B 107.7(5) ?
C56 C57 H57B 107.7(4) ?
H57A C57 H57B 107.1 ?
C57 C58 C59 119.6(7) ?
C57 C58 H58A 107.4(5) ?
C59 C58 H58A 107.4(4) ?
C57 C58 H58B 107.4(5) ?
C59 C58 H58B 107.4(5) ?
H58A C58 H58B 107.0 ?
C60 C59 C58 118.7(6) ?
C60 C59 H59A 107.6(5) ?
C58 C59 H59A 107.6(5) ?
C60 C59 H59B 107.6(5) ?
C58 C59 H59B 107.6(4) ?
H59A C59 H59B 107.1 ?
C59 C60 C61 120.1(7) ?
C59 C60 H60A 107.3(5) ?
C61 C60 H60A 107.3(5) ?
C59 C60 H60B 107.3(5) ?
C61 C60 H60B 107.3(5) ?
H60A C60 H60B 106.9 ?
C60 C61 H61A 109.5(5) ?
C60 C61 H61B 109.5(4) ?
H61A C61 H61B 109.5 ?
C60 C61 H61C 109.5(5) ?
H61A C61 H61C 109.5 ?
H61B C61 H61C 109.5 ?
C63 C62 C20 117.0(5) ?
C63 C62 H62A 108.0(3) ?
C20 C62 H62A 108.0(3) ?
C63 C62 H62B 108.0(3) ?
C20 C62 H62B 108.0(3) ?
H62A C62 H62B 107.3 ?
C64 C63 C62 112.8(5) ?
C64 C63 H63A 109.0(4) ?
C62 C63 H63A 109.0(3) ?
C64 C63 H63B 109.0(4) ?
C62 C63 H63B 109.0(3) ?
H63A C63 H63B 107.8 ?
C65 C64 C63 120.1(6) ?
C65 C64 H64A 107.3(4) ?
C63 C64 H64A 107.3(4) ?
C65 C64 H64B 107.3(4) ?
C63 C64 H64B 107.3(4) ?
H64A C64 H64B 106.9 ?
C64 C65 C66 118.8(6) ?
C64 C65 H65A 107.6(4) ?
C66 C65 H65A 107.6(4) ?
C64 C65 H65B 107.6(4) ?
C66 C65 H65B 107.6(4) ?
H65A C65 H65B 107.0 ?
C67 C66 C65 121.3(5) ?
C67 C66 H66A 107.0(4) ?
C65 C66 H66A 107.0(4) ?
C67 C66 H66B 107.0(4) ?
C65 C66 H66B 107.0(4) ?
H66A C66 H66B 106.7 ?
C68 C67 C66 122.4(6) ?
C68 C67 H67A 106.7(5) ?
C66 C67 H67A 106.7(4) ?
C68 C67 H67B 106.7(4) ?
C66 C67 H67B 106.7(4) ?
H67A C67 H67B 106.6 ?
C69 C68 C67 122.8(6) ?
C69 C68 H68A 106.6(4) ?
C67 C68 H68A 106.6(5) ?
C69 C68 H68B 106.6(4) ?
C67 C68 H68B 106.6(4) ?
H68A C68 H68B 106.6 ?
C70 C69 C68 124.0(6) ?
C70 C69 H69A 106.3(5) ?
C68 C69 H69A 106.3(4) ?
C70 C69 H69B 106.3(4) ?
C68 C69 H69B 106.3(4) ?
H69A C69 H69B 106.4 ?
C69 C70 C71 122.0(7) ?
C69 C70 H70A 106.8(4) ?
C71 C70 H70A 106.8(5) ?
C69 C70 H70B 106.8(5) ?
C71 C70 H70B 106.8(5) ?
H70A C70 H70B 106.7 ?
C70 C71 C72 122.5(8) ?
C70 C71 H71A 106.7(5) ?
C72 C71 H71A 106.7(5) ?
C70 C71 H71B 106.7(5) ?
C72 C71 H71B 106.7(6) ?
H71A C71 H71B 106.6 ?
C71 C72 H72A 109.5(5) ?
C71 C72 H72B 109.5(6) ?
H72A C72 H72B 109.5 ?
C71 C72 H72C 109.5(6) ?
H72A C72 H72C 109.5 ?
H72B C72 H72C 109.5 ?
C4 O4 H4 109.5(3) ?
C5 O5 H5 109.5(3) ?
C6 O6 H6 109.5(3) ?
C10 O10 H10 109.5(3) ?
C11 O11 H11 109.5(3) ?
C12 O12 H12 109.5(3) ?
C16 O16 H16 109.5(3) ?
C17 O17 H17 109.5(3) ?
C18 O18 H18 109.5(3) ?
C22 O22 H22 109.5(3) ?
C23 O23 H23 109.5(4) ?
C24 O24 H24 109.5(3) ?
C1S O1S H1S 109.5(4) ?
O1S C1S C2S 109.2(7) ?
O1S C1S H1S1 109.8(4) ?
C2S C1S H1S1 109.8(6) ?
O1S C1S H1S2 109.8(4) ?
C2S C1S H1S2 109.8(5) ?
H1S1 C1S H1S2 108.3 ?
C1S C2S H2S1 109.5(5) ?
C1S C2S H2S2 109.5(6) ?
H2S1 C2S H2S2 109.5 ?
C1S C2S H2S3 109.5(5) ?
H2S1 C2S H2S3 109.47(6) ?
H2S2 C2S H2S3 109.47(5) ?
C3S O2S H2S 109.5(5) ?
O2S C3S C4S 112.0(7) ?
O2S C3S H3S1 109.2(4) ?
C4S C3S H3S1 109.2(5) ?
O2S C3S H3S2 109.2(5) ?
C4S C3S H3S2 109.2(5) ?
H3S1 C3S H3S2 107.9 ?
C3S C4S H4S1 109.5(5) ?
C3S C4S H4S2 109.5(5) ?
H4S1 C4S H4S2 109.5 ?
C3S C4S H4S3 109.5(5) ?
H4S1 C4S H4S3 109.5 ?
H4S2 C4S H4S3 109.5 ?
C5S O3S H3S 109.5(10) ?
O3S C5S C6S 120.9(12) ?
O3S C5S H5S1 107.1(8) ?
C6S C5S H5S1 107.1(8) ?
O3S C5S H5S2 107.1(10) ?
C6S C5S H5S2 107.1(10) ?
H5S1 C5S H5S2 106.8 ?
C5S C6S H6S1 109.5(10) ?
C5S C6S H6S2 109.5(8) ?
H6S1 C6S H6S2 109.5 ?
C5S C6S H6S3 109.5(8) ?
H6S1 C6S H6S3 109.5 ?
H6S2 C6S H6S3 109.5 ?
H4W1 O4W H4W2 91.8(4) ?

loop_
_geom_bond_atom_site_label_1
_geom_bond_atom_site_label_2
_geom_bond_site_symmetry_2
_geom_bond_distance
_geom_bond_publ_flag
C1 C28 . 1.396(8) y
C1 C24 . 1.405(8) y
C1 C2 . 1.525(7) y
C2 C29 . 1.530(8) y
C2 C3 . 1.544(8) y
C2 H2 . .98 ?
C3 C4 . 1.380(8) y
C3 C25 . 1.409(8) y
C4 O4 . 1.375(7) y
C4 C5 . 1.388(8) y
C5 C6 . 1.368(9) y
C5 O5 . 1.376(7) y
C6 C7 . 1.378(8) y
C6 O6 . 1.405(7) y
C7 C25 . 1.381(7) y
C7 C8 . 1.534(8) y
C8 C40 . 1.513(7) y
C8 C9 . 1.539(7) y
C8 H8 . .98 ?
C9 C26 . 1.390(7) y
C9 C10 . 1.393(7) y
C10 O10 . 1.382(6) y
C10 C11 . 1.386(7) y
C11 C12 . 1.385(7) y
C11 O11 . 1.390(6) y
C12 O12 . 1.357(6) y
C12 C13 . 1.408(7) y
C13 C26 . 1.381(7) y
C13 C14 . 1.520(7) y
C14 C51 . 1.507(7) y
C14 C15 . 1.548(7) y
C14 H14 . .98 ?
C15 C27 . 1.377(7) y
C15 C16 . 1.381(7) y
C16 O16 . 1.382(6) y
C16 C17 . 1.393(7) y
C17 C18 . 1.369(7) y
C17 O17 . 1.372(6) y
C18 C19 . 1.400(7) y
C18 O18 . 1.412(6) y
C19 C27 . 1.382(7) y
C19 C20 . 1.524(8) y
C20 C21 . 1.516(8) y
C20 C62 . 1.539(8) y
C20 H20 . .98 ?
C21 C28 . 1.387(7) y
C21 C22 . 1.391(8) y
C22 O22 . 1.383(6) y
C22 C23 . 1.392(9) y
C23 O23 . 1.370(7) y
C23 C24 . 1.386(8) y
C24 O24 . 1.383(7) y
C25 H25 . .93 ?
C26 H26 . .93 ?
C27 H27 . .93 ?
C28 H28 . .93 ?
C29 C30 . 1.547(8) ?
C29 H29A . .97 ?
C29 H29B . .97 ?
C30 C31 . 1.435(9) ?
C30 H30A . .97 ?
C30 H30B . .97 ?
C31 C32 . 1.33(2) ?
C31 C32' . 1.40(2) ?
C31 H31A . .97 ?
C31 H31B . .97 ?
C32 C33 . 1.50(2) ?
C32 H32A . .97 ?
C32 H32B . .97 ?
C32' C33 . 1.49(2) ?
C32' H32C . .97 ?
C32' H32D . .97 ?
C33 C34 . 1.459(14) ?
C33 C34' . 1.51(2) ?
C33 H33A . .97 ?
C33 H33B . .97 ?
C34 C35 . 1.517(14) ?
C34 H34A . .97 ?
C34 H34B . .97 ?
C34' C35 . 1.45(2) ?
C34' H34C . .97 ?
C34' H34D . .97 ?
C35 C36 . 1.442(14) ?
C35 C36' . 1.50(2) ?
C35 H35A . .97 ?
C35 H35B . .97 ?
C36 C37 . 1.504(14) ?
C36 H36A . .97 ?
C36 H36B . .97 ?
C36' C37 . 1.435(15) ?
C36' H36C . .97 ?
C36' H36D . .97 ?
C37 C38 . 1.467(14) ?
C37 C38' . 1.499(15) ?
C37 H37A . .97 ?
C37 H37B . .97 ?
C38 C39 . 1.512(15) ?
C38 H38A . .97 ?
C38 H38B . .97 ?
C38' C39 . 1.44(2) ?
C38' H38C . .97 ?
C38' H38D . .97 ?
C40 C41 . 1.529(7) ?
C40 H40A . .97 ?
C40 H40B . .97 ?
C41 C42 . 1.450(10) ?
C41 H41A . .97 ?
C41 H41B . .97 ?
C42 C43 . 1.348(11) ?
C42 H42A . .97 ?
C42 H42B . .97 ?
C43 C44 . 1.424(10) ?
C43 H43A . .97 ?
C43 H43B . .97 ?
C44 C45 . 1.41(2) ?
C44 C45' . 1.51(2) ?
C44 H44A . .97 ?
C44 H44B . .97 ?
C45 C46 . 1.51(2) ?
C45 H45A . .97 ?
C45 H45B . .97 ?
C45' C46 . 1.39(2) ?
C45' H45C . .97 ?
C45' H45D . .97 ?
C46 C47 . 1.409(14) ?
C46 C47' . 1.54(2) ?
C46 H46A . .97 ?
C46 H46B . .97 ?
C47 C48 . 1.493(14) ?
C47 H47A . .97 ?
C47 H47B . .97 ?
C47' C48 . 1.42(2) ?
C47' H47C . .97 ?
C47' H47D . .97 ?
C48 C49 . 1.41(2) ?
C48 C49' . 1.57(2) ?
C48 H48A . .97 ?
C48 H48B . .97 ?
C49 C50 . 1.55(2) ?
C49 H49A . .97 ?
C49 H49B . .97 ?
C49' C50 . 1.40(2) ?
C49' H49C . .97 ?
C49' H49D . .97 ?
C51 C52 . 1.534(7) ?
C51 H51A . .97 ?
C51 H51B . .97 ?
C52 C53 . 1.492(8) ?
C52 H52A . .97 ?
C52 H52B . .97 ?
C53 C54 . 1.512(8) ?
C53 H53A . .97 ?
C53 H53B . .97 ?
C54 C55 . 1.494(9) ?
C54 H54A . .97 ?
C54 H54B . .97 ?
C55 C56 . 1.463(8) ?
C55 H55A . .97 ?
C55 H55B . .97 ?
C56 C57 . 1.479(9) ?
C56 H56A . .97 ?
C56 H56B . .97 ?
C57 C58 . 1.461(9) ?
C57 H57A . .97 ?
C57 H57B . .97 ?
C58 C59 . 1.477(9) ?
C58 H58A . .97 ?
C58 H58B . .97 ?
C59 C60 . 1.472(9) ?
C59 H59A . .97 ?
C59 H59B . .97 ?
C60 C61 . 1.495(10) ?
C60 H60A . .97 ?
C60 H60B . .97 ?
C61 H61A . .96 ?
C61 H61B . .96 ?
C61 H61C . .96 ?
C62 C63 . 1.515(8) ?
C62 H62A . .97 ?
C62 H62B . .97 ?
C63 C64 . 1.471(8) ?
C63 H63A . .97 ?
C63 H63B . .97 ?
C64 C65 . 1.456(9) ?
C64 H64A . .97 ?
C64 H64B . .97 ?
C65 C66 . 1.481(9) ?
C65 H65A . .97 ?
C65 H65B . .97 ?
C66 C67 . 1.465(9) ?
C66 H66A . .97 ?
C66 H66B . .97 ?
C67 C68 . 1.463(9) ?
C67 H67A . .97 ?
C67 H67B . .97 ?
C68 C69 . 1.454(9) ?
C68 H68A . .97 ?
C68 H68B . .97 ?
C69 C70 . 1.435(9) ?
C69 H69A . .97 ?
C69 H69B . .97 ?
C70 C71 . 1.450(9) ?
C70 H70A . .97 ?
C70 H70B . .97 ?
C71 C72 . 1.458(10) ?
C71 H71A . .97 ?
C71 H71B . .97 ?
C72 H72A . .96 ?
C72 H72B . .96 ?
C72 H72C . .96 ?
O4 H4 . .82 ?
O5 H5 . .82 ?
O6 H6 . .82 ?
O10 H10 . .82 ?
O11 H11 . .82 ?
O12 H12 . .82 ?
O16 H16 . .82 ?
O17 H17 . .82 ?
O18 H18 . .82 ?
O22 H22 . .82 ?
O23 H23 . .82 ?
O24 H24 . .82 ?
O1S C1S . 1.411(7) ?
O1S H1S . .82 ?
C1S C2S . 1.456(8) ?
C1S H1S1 . .97 ?
C1S H1S2 . .97 ?
C2S H2S1 . .96 ?
C2S H2S2 . .96 ?
C2S H2S3 . .96 ?
O2S C3S . 1.443(7) ?
O2S H2S . .82 ?
C3S C4S . 1.483(7) ?
C3S H3S1 . .97 ?
C3S H3S2 . .97 ?
C4S H4S1 . .96 ?
C4S H4S2 . .96 ?
C4S H4S3 . .96 ?
O3S C5S . 1.394(9) ?
O3S H3S . .82 ?
C5S C6S . 1.459(9) ?
C5S H5S1 . .97 ?
C5S H5S2 . .97 ?
C6S H6S1 . .96 ?
C6S H6S2 . .96 ?
C6S H6S3 . .96 ?
O4W H4W1 . .973(4) ?
O4W H4W2 . .945(4) ?

loop_
_geom_torsion_atom_site_label_1
_geom_torsion_atom_site_label_2
_geom_torsion_atom_site_label_3
_geom_torsion_atom_site_label_4
_geom_torsion
C28 C1 C2 C29 33.1(8)
C24 C1 C2 C29 -146.7(6)
C28 C1 C2 C3 -95.7(7)
C24 C1 C2 C3 84.5(7)
C1 C2 C3 C4 -100.8(6)
C29 C2 C3 C4 130.0(6)
C1 C2 C3 C25 80.0(7)
C29 C2 C3 C25 -49.2(7)
C25 C3 C4 O4 -178.5(5)
C2 C3 C4 O4 2.3(8)
C25 C3 C4 C5 0.8(8)
C2 C3 C4 C5 -178.4(5)
O4 C4 C5 C6 -179.2(6)
C3 C4 C5 C6 1.4(9)
O4 C4 C5 O5 2.7(8)
C3 C4 C5 O5 -176.7(5)
O5 C5 C6 C7 176.4(6)
C4 C5 C6 C7 -1.7(10)
O5 C5 C6 O6 -4.1(9)
C4 C5 C6 O6 177.8(5)
C5 C6 C7 C25 -0.4(9)
O6 C6 C7 C25 -179.9(5)
C5 C6 C7 C8 -180.0(6)
O6 C6 C7 C8 0.5(9)
C6 C7 C8 C40 -130.6(6)
C25 C7 C8 C40 49.9(6)
C6 C7 C8 C9 100.2(6)
C25 C7 C8 C9 -79.4(6)
C40 C8 C9 C26 -33.1(8)
C7 C8 C9 C26 95.8(6)
C40 C8 C9 C10 146.7(5)
C7 C8 C9 C10 -84.3(6)
C26 C9 C10 O10 179.7(5)
C8 C9 C10 O10 -0.2(8)
C26 C9 C10 C11 -0.3(8)
C8 C9 C10 C11 179.8(5)
O10 C10 C11 C12 -179.9(5)
C9 C10 C11 C12 0.1(8)
O10 C10 C11 O11 0.6(7)
C9 C10 C11 O11 -179.4(5)
C10 C11 C12 O12 179.9(5)
O11 C11 C12 O12 -0.6(8)
C10 C11 C12 C13 0.2(8)
O11 C11 C12 C13 179.7(5)
O12 C12 C13 C26 -179.9(5)
C11 C12 C13 C26 -0.3(8)
O12 C12 C13 C14 -0.5(8)
C11 C12 C13 C14 179.1(5)
C26 C13 C14 C51 33.4(7)
C12 C13 C14 C51 -146.0(5)
C26 C13 C14 C15 -93.5(6)
C12 C13 C14 C15 87.1(6)
C51 C14 C15 C27 -45.2(7)
C13 C14 C15 C27 82.2(6)
C51 C14 C15 C16 133.9(5)
C13 C14 C15 C16 -98.6(6)
C27 C15 C16 O16 -179.0(5)
C14 C15 C16 O16 1.8(8)
C27 C15 C16 C17 -1.2(8)
C14 C15 C16 C17 179.6(5)
C15 C16 C17 C18 1.9(9)
O16 C16 C17 C18 179.7(5)
C15 C16 C17 O17 179.3(5)
O16 C16 C17 O17 -2.9(8)
O17 C17 C18 C19 -178.6(6)
C16 C17 C18 C19 -1.4(9)
O17 C17 C18 O18 3.0(9)
C16 C17 C18 O18 -179.8(5)
C17 C18 C19 C27 0.2(8)
O18 C18 C19 C27 178.6(5)
C17 C18 C19 C20 -177.8(5)
O18 C18 C19 C20 0.5(8)
C27 C19 C20 C21 -81.4(7)
C18 C19 C20 C21 96.5(6)
C27 C19 C20 C62 45.4(7)
C18 C19 C20 C62 -136.7(6)
C19 C20 C21 C28 92.1(6)
C62 C20 C21 C28 -35.5(8)
C19 C20 C21 C22 -85.9(7)
C62 C20 C21 C22 146.5(6)
C28 C21 C22 O22 -178.1(6)
C20 C21 C22 O22 0.0(9)
C28 C21 C22 C23 0.0(9)
C20 C21 C22 C23 178.0(6)
O22 C22 C23 O23 -2.4(10)
C21 C22 C23 O23 179.5(6)
O22 C22 C23 C24 178.6(6)
C21 C22 C23 C24 0.4(10)
O23 C23 C24 O24 1.3(10)
C22 C23 C24 O24 -179.7(6)
O23 C23 C24 C1 -178.8(6)
C22 C23 C24 C1 0.3(10)
C28 C1 C24 O24 178.6(5)
C2 C1 C24 O24 -1.5(9)
C28 C1 C24 C23 -1.3(9)
C2 C1 C24 C23 178.5(6)
C6 C7 C25 C3 2.8(8)
C8 C7 C25 C3 -177.6(5)
C4 C3 C25 C7 -3.0(8)
C2 C3 C25 C7 176.2(5)
C12 C13 C26 C9 0.1(8)
C14 C13 C26 C9 -179.3(5)
C10 C9 C26 C13 0.2(8)
C8 C9 C26 C13 -179.9(5)
C16 C15 C27 C19 -0.1(8)
C14 C15 C27 C19 179.1(5)
C18 C19 C27 C15 0.5(8)
C20 C19 C27 C15 178.6(5)
C22 C21 C28 C1 -1.1(9)
C20 C21 C28 C1 -179.1(5)
C24 C1 C28 C21 1.7(9)
C2 C1 C28 C21 -178.1(6)
C1 C2 C29 C30 168.9(5)
C3 C2 C29 C30 -63.2(7)
C2 C29 C30 C31 -179.5(7)
C29 C30 C31 C32 -29.9(17)
C29 C30 C31 C32' 15.1(19)
C32' C31 C32 C33 60.(2)
C30 C31 C32 C33 163.3(10)
C32 C31 C32' C33 -56.(2)
C30 C31 C32' C33 -164.6(12)
C31 C32' C33 C34 135.6(16)
C31 C32' C33 C32 53.(2)
C31 C32' C33 C34' -177.2(14)
C31 C32 C33 C34 178.4(13)
C31 C32 C33 C32' -62.(2)
C31 C32 C33 C34' -133.9(17)
C32' C33 C34 C35 139.5(13)
C32 C33 C34 C35 175.2(10)
C34' C33 C34 C35 49.8(13)
C34 C33 C34' C35 -54.1(13)
C32' C33 C34' C35 -173.8(13)
C32 C33 C34' C35 -140.2(13)
C33 C34' C35 C36 132.8(14)
C33 C34' C35 C36' -179.1(12)
C33 C34' C35 C34 51.1(13)
C33 C34 C35 C36 -179.4(10)
C33 C34 C35 C34' -52.9(14)
C33 C34 C35 C36' -132.9(14)
C34' C35 C36 C37 135.2(13)
C36' C35 C36 C37 49.6(13)
C34 C35 C36 C37 -179.6(10)
C36 C35 C36' C37 -53.4(12)
C34' C35 C36' C37 -178.3(12)
C34 C35 C36' C37 -132.7(14)
C35 C36' C37 C38 131.3(13)
C35 C36' C37 C38' 178.8(12)
C35 C36' C37 C36 50.3(12)
C35 C36 C37 C36' -52.8(13)
C35 C36 C37 C38 178.8(10)
C35 C36 C37 C38' -135.4(13)
C36' C37 C38 C39 131.5(14)
C38' C37 C38 C39 47.7(12)
C36 C37 C38 C39 178.1(10)
C36' C37 C38' C39 -179.6(13)
C38 C37 C38' C39 -52.8(13)
C36 C37 C38' C39 -131.8(14)
C37 C38' C39 C38 50.4(12)
C37 C38 C39 C38' -50.2(12)
C7 C8 C40 C41 64.9(6)
C9 C8 C40 C41 -167.7(5)
C8 C40 C41 C42 -173.6(7)
C40 C41 C42 C43 -18.3(17)
C41 C42 C43 C44 178.9(10)
C42 C43 C44 C45 165.1(13)
C42 C43 C44 C45' -147.3(18)
C43 C44 C45 C46 165.9(10)
C45' C44 C45 C46 48.5(16)
C45 C44 C45' C46 -56.3(19)
C43 C44 C45' C46 -150.3(14)
C44 C45' C46 C47 134.9(17)
C44 C45' C46 C45 50.6(17)
C44 C45' C46 C47' -178.0(16)
C44 C45 C46 C45' -54.3(18)
C44 C45 C46 C47 -178.8(11)
C44 C45 C46 C47' -131.6(17)
C45' C46 C47 C48 135.6(17)
C45 C46 C47 C48 -179.6(11)
C47' C46 C47 C48 50.6(14)
C45' C46 C47' C48 -176.5(17)
C47 C46 C47' C48 -51.4(13)
C45 C46 C47' C48 -133.3(15)
C46 C47' C48 C49 132.3(15)
C46 C47' C48 C47 46.6(12)
C46 C47' C48 C49' 179.6(15)
C46 C47 C48 C49 179.5(12)
C46 C47 C48 C47' -55.6(15)
C46 C47 C48 C49' -135.5(18)
C47' C48 C49 C50 132.2(16)
C47 C48 C49 C50 -179.8(11)
C49' C48 C49 C50 45.8(16)
C49 C48 C49' C50 -52.7(17)
C47' C48 C49' C50 -176.7(18)
C47 C48 C49' C50 -128.9(18)
C48 C49' C50 C49 45.9(15)
C48 C49 C50 C49' -52.8(17)
C13 C14 C51 C52 175.7(5)
C15 C14 C51 C52 -58.4(7)
C14 C51 C52 C53 -179.3(5)
C51 C52 C53 C54 -176.2(6)
C52 C53 C54 C55 -178.6(6)
C53 C54 C55 C56 179.9(7)
C54 C55 C56 C57 -177.6(7)
C55 C56 C57 C58 179.6(7)
C56 C57 C58 C59 -179.4(8)
C57 C58 C59 C60 -177.0(8)
C58 C59 C60 C61 -178.8(9)
C21 C20 C62 C63 -171.9(5)
C19 C20 C62 C63 61.6(7)
C20 C62 C63 C64 -175.6(6)
C62 C63 C64 C65 -174.8(6)
C63 C64 C65 C66 178.8(7)
C64 C65 C66 C67 -176.1(7)
C65 C66 C67 C68 179.2(8)
C66 C67 C68 C69 -176.7(8)
C67 C68 C69 C70 -179.1(8)
C68 C69 C70 C71 179.0(8)
C69 C70 C71 C72 -179.4(9)
